data_2311531
loop_
_publ_author_name
'Gayathri, A.'
'Rajeswari, K.'
'Vidhyasagar, T.'
'Selvanayagam, S.'

_publ_section_title
;
 Crystal structures of salen-type ligands
 2-[(1<i>E</i>)-({1-(3-chloro-phen-yl)-2-[(<i>E</i>)-(2-hy-droxy-benzyl-idene)amino]-prop-yl}imino)-meth-yl]phenol
 and
 2-[(1<i>E</i>)-({1-(4-chloro-phen-yl)-2-[(<i>E</i>)-(2-hy-droxy-benzyl-idene)amino]-prop-yl}imino)-meth-yl]phenol.
;
_journal_coeditor_code ZQ2239
_journal_issue 'Pt 12'
_journal_name_full 'Acta crystallographica. Section E, Crystallographic communications'
_journal_page_first 1878
_journal_page_last 1881
_journal_paper_doi 10.1107/S2056989017016292
_journal_volume 73
_journal_year 2017
_chemical_formula_iupac 'C23 H21 Cl N2 O2'
_chemical_formula_moiety 'C23 H21 Cl N2 O2'
_chemical_formula_sum 'C23 H21 Cl N2 O2'
_chemical_formula_weight 392.87
_chemical_name_systematic
2-[(1<i>E</i>)-({1-(4-Chlorophenyl)-2-[(<i>E</i>)-(2-hydroxybenzylidene)amino]propyl}imino)methyl]phenol
_space_group_crystal_system monoclinic
_space_group_IT_number 14
_space_group_name_Hall '-P 2ybc'
_space_group_name_H-M_alt 'P 1 21/c 1'
_atom_sites_solution_hydrogens mixed
_audit_creation_method SHELXL-2014/7
_cell_angle_alpha 90
_cell_angle_beta 92.435(2)
_cell_angle_gamma 90
_cell_formula_units_Z 4
_cell_length_a 6.7923(2)
_cell_length_b 20.8261(8)
_cell_length_c 14.1744(6)
_cell_measurement_reflns_used 9979
_cell_measurement_temperature 296(2)
_cell_measurement_theta_max 23.49
_cell_measurement_theta_min 2.42
_cell_volume 2003.26(13)
_computing_cell_refinement
;
APEX2 and SAINT (Bruker, 2004)
;
_computing_data_collection
;
APEX2 (Bruker, 2004)
;
_computing_data_reduction
;
SAINT and XPREP (Bruker, 2004)
;
_computing_molecular_graphics
;
ORTEP-3 for Windows (Farrugia, 2012) and PLATON (Spek, 2009)
;
_computing_publication_material
;
SHELXL2014 (Sheldrick, 2015) and PLATON (Spek, 2009)
;
_computing_structure_refinement
;
SHELXL2014 (Sheldrick, 2015)
;
_computing_structure_solution
;
SHELXS97 (Sheldrick, 2008)
;
_diffrn_ambient_temperature 296(2)
_diffrn_measured_fraction_theta_full 0.999
_diffrn_measured_fraction_theta_max 0.997
_diffrn_measurement_device_type 'Bruker Kappa APEXII CCD'
_diffrn_measurement_method '\w and \f scan'
_diffrn_radiation_monochromator graphite
_diffrn_radiation_type MoK\a
_diffrn_radiation_wavelength 0.71073
_diffrn_reflns_av_R_equivalents 0.0436
_diffrn_reflns_limit_h_max 8
_diffrn_reflns_limit_h_min -8
_diffrn_reflns_limit_k_max 26
_diffrn_reflns_limit_k_min -26
_diffrn_reflns_limit_l_max 17
_diffrn_reflns_limit_l_min -17
_diffrn_reflns_number 42044
_diffrn_reflns_theta_full 25.242
_diffrn_reflns_theta_max 26.573
_diffrn_reflns_theta_min 2.428
_exptl_absorpt_coefficient_mu 0.212
_exptl_absorpt_correction_T_max 0.959
_exptl_absorpt_correction_T_min 0.927
_exptl_absorpt_correction_type multi-scan
_exptl_absorpt_process_details
;
(SADABS; Bruker, 2004)
;
_exptl_crystal_colour brown
_exptl_crystal_density_diffrn 1.303
_exptl_crystal_density_method 'not measured'
_exptl_crystal_description block
_exptl_crystal_F_000 824
_exptl_crystal_size_max 0.350
_exptl_crystal_size_mid 0.300
_exptl_crystal_size_min 0.250
_refine_diff_density_max 0.298
_refine_diff_density_min -0.288
_refine_ls_extinction_method none
_refine_ls_goodness_of_fit_ref 1.076
_refine_ls_hydrogen_treatment mixed
_refine_ls_matrix_type full
_refine_ls_number_parameters 262
_refine_ls_number_reflns 4182
_refine_ls_number_restraints 2
_refine_ls_restrained_S_all 1.076
_refine_ls_R_factor_all 0.0951
_refine_ls_R_factor_gt 0.0471
_refine_ls_shift/su_max 0.000
_refine_ls_shift/su_mean 0.000
_refine_ls_structure_factor_coef Fsqd
_refine_ls_weighting_details 'w=1/[\s^2^(Fo^2^)+(0.0484P)^2^+0.8955P] where P=(Fo^2^+2Fc^2^)/3'
_refine_ls_weighting_scheme calc
_refine_ls_wR_factor_gt 0.1100
_refine_ls_wR_factor_ref 0.1402
_reflns_number_gt 2599
_reflns_number_total 4182
_reflns_threshold_expression 'I > 2\s(I)'
_cod_data_source_file zq2239sup1.cif
_cod_data_source_block II
_cod_original_sg_symbol_H-M 'P 21/c'
_cod_database_code 2311531
_shelx_space_group_comment
;
The symmetry employed for this shelxl refinement is uniquely defined
by the following loop, which should always be used as a source of
symmetry information in preference to the above space-group names.
They are only intended as comments.
;
_shelx_estimated_absorpt_t_min 0.930
_shelx_estimated_absorpt_t_max 0.949

loop_
_space_group_symop_operation_xyz
'x, y, z'
'-x, y+1/2, -z+1/2'
'-x, -y, -z'
'x, -y-1/2, z-1/2'

loop_
_atom_site_type_symbol
_atom_site_label
_atom_site_fract_x
_atom_site_fract_y
_atom_site_fract_z
_atom_site_U_iso_or_equiv
_atom_site_adp_type
_atom_site_calc_flag
_atom_site_occupancy
Cl Cl1 0.78279(15) 0.12547(4) 0.58629(6) 0.1006(3) Uani d 1
O O1 0.2304(3) -0.08496(8) 0.15527(14) 0.0637(5) Uani d 1
H H1 0.334(3) -0.0660(13) 0.171(2) 0.087(10) Uiso d 1
O O2 0.2661(3) 0.08746(11) 0.18436(16) 0.0770(6) Uani d 1
H H2 0.370(3) 0.0672(14) 0.182(2) 0.098(12) Uiso d 1
N N1 0.5917(2) -0.06874(9) 0.21615(13) 0.0467(5) Uani d 1
N N2 0.6144(2) 0.05789(9) 0.13809(13) 0.0462(4) Uani d 1
C C1 0.2600(3) -0.14842(11) 0.16815(16) 0.0482(5) Uani d 1
C C2 0.1094(4) -0.19034(13) 0.14300(19) 0.0622(7) Uani d 1
H H2A -0.0098 -0.1747 0.1178 0.075 Uiso calc 1
C C3 0.1357(5) -0.25512(14) 0.1552(2) 0.0707(8) Uani d 1
H H3 0.0332 -0.2831 0.1391 0.085 Uiso calc 1
C C4 0.3108(5) -0.27897(13) 0.1909(2) 0.0700(8) Uani d 1
H H4 0.3275 -0.3230 0.1986 0.084 Uiso calc 1
C C5 0.4615(4) -0.23786(12) 0.21510(18) 0.0614(7) Uani d 1
H H5 0.5805 -0.2543 0.2393 0.074 Uiso calc 1
C C6 0.4400(3) -0.17188(10) 0.20426(15) 0.0464(5) Uani d 1
C C7 0.6050(3) -0.12931(11) 0.22487(15) 0.0478(5) Uani d 1
H H7 0.7252 -0.1470 0.2452 0.057 Uiso calc 1
C C8 0.7683(3) -0.02938(10) 0.22775(15) 0.0452(5) Uani d 1
H H8 0.8834 -0.0578 0.2314 0.054 Uiso calc 1
C C9 0.7673(3) 0.01045(11) 0.31730(15) 0.0463(5) Uani d 1
C C10 0.9417(4) 0.03504(14) 0.35463(18) 0.0633(7) Uani d 1
H H10 1.0577 0.0274 0.3239 0.076 Uiso calc 1
C C11 0.9481(4) 0.07086(14) 0.4368(2) 0.0696(7) Uani d 1
H H11 1.0674 0.0866 0.4617 0.084 Uiso calc 1
C C12 0.7775(4) 0.08287(12) 0.48094(18) 0.0632(7) Uani d 1
C C13 0.6031(4) 0.06095(13) 0.44453(19) 0.0651(7) Uani d 1
H H13 0.4870 0.0704 0.4742 0.078 Uiso calc 1
C C14 0.5981(4) 0.02444(13) 0.36300(18) 0.0595(6) Uani d 1
H H14 0.4779 0.0090 0.3386 0.071 Uiso calc 1
C C15 0.7810(3) 0.01313(11) 0.13977(15) 0.0454(5) Uani d 1
H H15 0.9041 0.0377 0.1442 0.054 Uiso calc 1
C C16 0.7758(4) -0.02621(12) 0.04999(17) 0.0566(6) Uani d 1
H H16A 0.8808 -0.0571 0.0531 0.085 Uiso calc 1
H H16B 0.7916 0.0016 -0.0031 0.085 Uiso calc 1
H H16C 0.6517 -0.0481 0.0430 0.085 Uiso calc 1
C C17 0.6244(3) 0.11048(11) 0.09408(15) 0.0459(5) Uani d 1
H H17 0.7395 0.1207 0.0642 0.055 Uiso calc 1
C C18 0.4608(3) 0.15533(11) 0.08902(16) 0.0481(5) Uani d 1
C C19 0.4742(4) 0.21199(13) 0.03970(19) 0.0697(7) Uani d 1
H H19 0.5890 0.2213 0.0090 0.084 Uiso calc 1
C C20 0.3212(6) 0.25477(16) 0.0351(3) 0.0959(11) Uani d 1
H H20 0.3309 0.2927 0.0011 0.115 Uiso calc 1
C C21 0.1538(6) 0.2408(2) 0.0815(3) 0.1000(13) Uani d 1
H H21 0.0501 0.2700 0.0789 0.120 Uiso calc 1
C C22 0.1349(4) 0.18543(17) 0.1312(2) 0.0796(9) Uani d 1
H H22 0.0197 0.1771 0.1622 0.096 Uiso calc 1
C C23 0.2875(3) 0.14176(13) 0.13520(18) 0.0582(6) Uani d 1

loop_
_atom_site_aniso_label
_atom_site_aniso_U_11
_atom_site_aniso_U_22
_atom_site_aniso_U_33
_atom_site_aniso_U_12
_atom_site_aniso_U_13
_atom_site_aniso_U_23
Cl1 0.1458(8) 0.0881(6) 0.0693(5) -0.0325(5) 0.0213(5) -0.0277(4)
O1 0.0522(10) 0.0485(11) 0.0897(14) 0.0042(9) -0.0063(9) 0.0005(9)
O2 0.0553(12) 0.0837(15) 0.0935(15) -0.0041(11) 0.0232(10) 0.0027(12)
N1 0.0449(10) 0.0437(11) 0.0516(11) -0.0004(8) 0.0032(8) -0.0005(9)
N2 0.0425(10) 0.0489(11) 0.0473(11) -0.0010(8) 0.0039(8) 0.0023(9)
C1 0.0546(13) 0.0437(13) 0.0466(13) 0.0012(11) 0.0074(10) -0.0004(10)
C2 0.0591(15) 0.0630(17) 0.0646(16) -0.0075(13) 0.0039(12) -0.0038(13)
C3 0.085(2) 0.0631(18) 0.0637(17) -0.0232(15) 0.0040(15) -0.0013(14)
C4 0.103(2) 0.0419(14) 0.0641(17) -0.0084(15) -0.0036(15) 0.0040(12)
C5 0.0808(18) 0.0473(15) 0.0553(15) 0.0065(13) -0.0069(13) 0.0069(12)
C6 0.0596(14) 0.0414(13) 0.0384(12) 0.0007(10) 0.0032(10) 0.0018(9)
C7 0.0522(13) 0.0484(14) 0.0424(12) 0.0061(11) -0.0011(10) 0.0022(10)
C8 0.0376(11) 0.0473(13) 0.0507(13) 0.0025(9) 0.0020(9) 0.0011(10)
C9 0.0475(12) 0.0484(13) 0.0430(12) -0.0037(10) 0.0009(10) 0.0056(10)
C10 0.0507(14) 0.0825(19) 0.0568(16) -0.0062(13) 0.0037(11) -0.0040(14)
C11 0.0683(17) 0.079(2) 0.0609(17) -0.0178(15) -0.0056(13) -0.0072(15)
C12 0.090(2) 0.0511(15) 0.0490(15) -0.0159(14) 0.0090(14) 0.0003(12)
C13 0.0709(17) 0.0623(17) 0.0638(17) -0.0060(13) 0.0219(14) -0.0050(13)
C14 0.0521(14) 0.0703(17) 0.0568(15) -0.0080(12) 0.0093(11) -0.0071(13)
C15 0.0375(11) 0.0535(13) 0.0454(13) -0.0009(10) 0.0049(9) 0.0014(10)
C16 0.0570(14) 0.0645(16) 0.0486(14) 0.0080(12) 0.0064(11) -0.0025(12)
C17 0.0461(12) 0.0503(14) 0.0415(12) -0.0061(10) 0.0048(9) -0.0024(10)
C18 0.0539(13) 0.0473(13) 0.0427(13) 0.0021(11) -0.0044(10) -0.0062(10)
C19 0.088(2) 0.0596(17) 0.0606(17) 0.0096(15) -0.0041(14) 0.0024(14)
C20 0.125(3) 0.064(2) 0.096(3) 0.025(2) -0.025(2) 0.0008(18)
C21 0.092(3) 0.092(3) 0.112(3) 0.046(2) -0.037(2) -0.037(2)
C22 0.0538(16) 0.090(2) 0.094(2) 0.0128(16) -0.0105(14) -0.035(2)
C23 0.0504(14) 0.0625(16) 0.0610(16) 0.0018(12) -0.0041(11) -0.0171(13)

loop_
_atom_type_symbol
_atom_type_description
_atom_type_scat_dispersion_real
_atom_type_scat_dispersion_imag
_atom_type_scat_source
C C 0.0033 0.0016 'International Tables Vol C Tables 4.2.6.8 and 6.1.1.4'
H H 0.0000 0.0000 'International Tables Vol C Tables 4.2.6.8 and 6.1.1.4'
Cl Cl 0.1484 0.1585 'International Tables Vol C Tables 4.2.6.8 and 6.1.1.4'
N N 0.0061 0.0033 'International Tables Vol C Tables 4.2.6.8 and 6.1.1.4'
O O 0.0106 0.0060 'International Tables Vol C Tables 4.2.6.8 and 6.1.1.4'

loop_
_geom_angle_atom_site_label_1
_geom_angle_atom_site_label_2
_geom_angle_atom_site_label_3
_geom_angle
C1 O1 H1 108(2)
C23 O2 H2 108(2)
C7 N1 C8 119.55(18)
C17 N2 C15 120.13(18)
O1 C1 C2 118.7(2)
O1 C1 C6 121.1(2)
C2 C1 C6 120.1(2)
C3 C2 C1 119.9(3)
C3 C2 H2A 120.1
C1 C2 H2A 120.1
C4 C3 C2 120.8(3)
C4 C3 H3 119.6
C2 C3 H3 119.6
C3 C4 C5 119.7(3)
C3 C4 H4 120.1
C5 C4 H4 120.1
C4 C5 C6 121.2(2)
C4 C5 H5 119.4
C6 C5 H5 119.4
C5 C6 C1 118.3(2)
C5 C6 C7 120.4(2)
C1 C6 C7 121.2(2)
N1 C7 C6 122.5(2)
N1 C7 H7 118.8
C6 C7 H7 118.8
N1 C8 C9 111.71(17)
N1 C8 C15 107.90(17)
C9 C8 C15 111.53(18)
N1 C8 H8 108.5
C9 C8 H8 108.5
C15 C8 H8 108.5
C14 C9 C10 117.6(2)
C14 C9 C8 122.9(2)
C10 C9 C8 119.5(2)
C9 C10 C11 121.4(2)
C9 C10 H10 119.3
C11 C10 H10 119.3
C12 C11 C10 119.3(2)
C12 C11 H11 120.4
C10 C11 H11 120.4
C13 C12 C11 120.8(2)
C13 C12 Cl1 119.1(2)
C11 C12 Cl1 120.1(2)
C12 C13 C14 119.7(2)
C12 C13 H13 120.2
C14 C13 H13 120.2
C9 C14 C13 121.3(2)
C9 C14 H14 119.4
C13 C14 H14 119.4
N2 C15 C16 109.91(18)
N2 C15 C8 108.07(17)
C16 C15 C8 111.79(19)
N2 C15 H15 109.0
C16 C15 H15 109.0
C8 C15 H15 109.0
C15 C16 H16A 109.5
C15 C16 H16B 109.5
H16A C16 H16B 109.5
C15 C16 H16C 109.5
H16A C16 H16C 109.5
H16B C16 H16C 109.5
N2 C17 C18 121.7(2)
N2 C17 H17 119.2
C18 C17 H17 119.2
C19 C18 C23 119.0(2)
C19 C18 C17 120.6(2)
C23 C18 C17 120.3(2)
C20 C19 C18 121.1(3)
C20 C19 H19 119.5
C18 C19 H19 119.5
C21 C20 C19 118.9(3)
C21 C20 H20 120.5
C19 C20 H20 120.5
C22 C21 C20 121.8(3)
C22 C21 H21 119.1
C20 C21 H21 119.1
C21 C22 C23 119.6(3)
C21 C22 H22 120.2
C23 C22 H22 120.2
O2 C23 C22 118.7(3)
O2 C23 C18 121.7(2)
C22 C23 C18 119.6(3)

loop_
_geom_bond_atom_site_label_1
_geom_bond_atom_site_label_2
_geom_bond_distance
Cl1 C12 1.736(3)
O1 C1 1.348(3)
O1 H1 0.833(10)
O2 C23 1.339(3)
O2 H2 0.822(10)
N1 C7 1.270(3)
N1 C8 1.456(3)
N2 C17 1.264(3)
N2 C15 1.465(3)
C1 C2 1.380(3)
C1 C6 1.394(3)
C2 C3 1.371(4)
C2 H2A 0.9300
C3 C4 1.366(4)
C3 H3 0.9300
C4 C5 1.367(4)
C4 H4 0.9300
C5 C6 1.389(3)
C5 H5 0.9300
C6 C7 1.449(3)
C7 H7 0.9300
C8 C9 1.516(3)
C8 C15 1.535(3)
C8 H8 0.9800
C9 C14 1.374(3)
C9 C10 1.375(3)
C10 C11 1.383(4)
C10 H10 0.9300
C11 C12 1.363(4)
C11 H11 0.9300
C12 C13 1.351(4)
C13 C14 1.383(4)
C13 H13 0.9300
C14 H14 0.9300
C15 C16 1.513(3)
C15 H15 0.9800
C16 H16A 0.9600
C16 H16B 0.9600
C16 H16C 0.9600
C17 C18 1.451(3)
C17 H17 0.9300
C18 C19 1.376(3)
C18 C23 1.400(3)
C19 C20 1.368(4)
C19 H19 0.9300
C20 C21 1.368(5)
C20 H20 0.9300
C21 C22 1.361(5)
C21 H21 0.9300
C22 C23 1.378(4)
C22 H22 0.9300

loop_
_geom_hbond_atom_site_label_D
_geom_hbond_atom_site_label_H
_geom_hbond_atom_site_label_A
_geom_hbond_site_symmetry_A
_geom_hbond_distance_DH
_geom_hbond_distance_HA
_geom_hbond_distance_DA
_geom_hbond_angle_DHA
O1 H1 N1 . 0.830(10) 1.83(2) 2.589(2) 150(3)
O2 H2 N2 . 0.820(10) 1.81(2) 2.557(3) 150(3)
C14 H14 N1 . 0.93 2.52 2.845(3) 101
C5 H5 Cg 2_645 0.93 2.76 3.449(3) 132

loop_
_geom_torsion_atom_site_label_1
_geom_torsion_atom_site_label_2
_geom_torsion_atom_site_label_3
_geom_torsion_atom_site_label_4
_geom_torsion
O1 C1 C2 C3 179.9(2)
C6 C1 C2 C3 1.2(4)
C1 C2 C3 C4 -1.0(4)
C2 C3 C4 C5 0.3(4)
C3 C4 C5 C6 0.1(4)
C4 C5 C6 C1 0.2(4)
C4 C5 C6 C7 -176.2(2)
O1 C1 C6 C5 -179.5(2)
C2 C1 C6 C5 -0.8(3)
O1 C1 C6 C7 -3.1(3)
C2 C1 C6 C7 175.6(2)
C8 N1 C7 C6 -173.12(19)
C5 C6 C7 N1 -179.8(2)
C1 C6 C7 N1 3.9(3)
C7 N1 C8 C9 -110.4(2)
C7 N1 C8 C15 126.6(2)
N1 C8 C9 C14 -20.7(3)
C15 C8 C9 C14 100.2(2)
N1 C8 C9 C10 160.5(2)
C15 C8 C9 C10 -78.6(3)
C14 C9 C10 C11 2.0(4)
C8 C9 C10 C11 -179.1(2)
C9 C10 C11 C12 -1.0(4)
C10 C11 C12 C13 -0.9(4)
C10 C11 C12 Cl1 177.9(2)
C11 C12 C13 C14 1.8(4)
Cl1 C12 C13 C14 -177.0(2)
C10 C9 C14 C13 -1.1(4)
C8 C9 C14 C13 -180.0(2)
C12 C13 C14 C9 -0.7(4)
C17 N2 C15 C16 -81.7(2)
C17 N2 C15 C8 156.0(2)
N1 C8 C15 N2 65.8(2)
C9 C8 C15 N2 -57.2(2)
N1 C8 C15 C16 -55.3(2)
C9 C8 C15 C16 -178.30(17)
C15 N2 C17 C18 178.55(19)
N2 C17 C18 C19 -179.2(2)
N2 C17 C18 C23 1.5(3)
C23 C18 C19 C20 -0.2(4)
C17 C18 C19 C20 -179.5(3)
C18 C19 C20 C21 0.7(5)
C19 C20 C21 C22 -0.6(5)
C20 C21 C22 C23 -0.2(5)
C21 C22 C23 O2 -179.9(3)
C21 C22 C23 C18 0.7(4)
C19 C18 C23 O2 -179.9(2)
C17 C18 C23 O2 -0.6(3)
C19 C18 C23 C22 -0.6(4)
C17 C18 C23 C22 178.8(2)
